data_4109896
loop_
_publ_author_name
'Mohammad N. Noshi'
'Ahmad El-Awa'
'Eduardo Torres'
'Philip L. Fuchs'

_publ_contact_author_address
;    Department of Chemistry
     Purdue University
     560 Oval Dr.
     W. Lafayette
     IN 47907-2084
     USA
;
_publ_contact_author_email pfuchs@purdue.edu
_publ_contact_author_fax 1(765)4947679
_publ_contact_author_name 'Philip L. Fuchs'
_publ_contact_author_phone 1(765)4945242
_publ_section_title
;
 Conversion of Cyclic Vinyl Sulfones to Transposed Vinyl Phosphonates
;
_journal_name_full 'Journal of the American Chemical Society'
_journal_page_first 11242
_journal_page_last 11247
_journal_paper_doi 10.1021/ja072890p
_journal_volume 129
_journal_year 2007
_chemical_absolute_configuration ad
_chemical_formula_moiety 'C16 H23 O5 P1 S1'
_chemical_formula_sum 'C16 H23 O5 P S'
_chemical_formula_weight 358.40
_chemical_name_systematic ' ?'
_space_group_IT_number 4
_symmetry_cell_setting monoclinic
_symmetry_space_group_name_Hall 'P 2yb'
_symmetry_space_group_name_H-M 'P 1 21 1'
_atom_type_scat_source 'International Tables for Crystallography (Vol C)'
_audit_creation_date 4-04-07
_audit_creation_method 'SHELXL and local programs'
_audit_update_record ' ?'
_cell_angle_alpha 90.00
_cell_angle_beta 108.986(3)
_cell_angle_gamma 90.00
_cell_formula_units_Z 2
_cell_length_a 9.9976(6)
_cell_length_b 8.4008(3)
_cell_length_c 10.7974(6)
_cell_measurement_reflns_used 6385
_cell_measurement_temperature 150
_cell_measurement_theta_max 27
_cell_measurement_theta_min 2
_cell_volume 857.52(8)
_computing_cell_refinement 'DENZO/SCALEPACK (Otwinowski & Minor, 1996)'
_computing_data_collection 'Collect (Nonius, 1998)'
_computing_data_reduction 'DENZO/SCALEPACK (Otwinowski & Minor, 1996)'
_computing_molecular_graphics
;
    ORTEP (Johnson, 1976)
    PLATON (Spek, 1997)
;
_computing_publication_material 'SHELX97(Sheldrick, 1997) and local programs'
_computing_structure_refinement 'SHELX97 (Sheldrick, 1997)'
_computing_structure_solution
;
 direct methods (Charge Flipping, Oszlanyi and Suto, 2004 in PLATON, Spek, 1997)
;
_diffrn_ambient_temperature 150
_diffrn_measured_fraction_theta_full 0.9971
_diffrn_measured_fraction_theta_max 0.9971
_diffrn_measurement_device_type Nonius_KappaCCD
_diffrn_measurement_method \w
_diffrn_radiation_monochromator 'graphite 002'
_diffrn_radiation_type Mo-K\a
_diffrn_radiation_wavelength 0.71073
_diffrn_reflns_av_R_equivalents 0.042
_diffrn_reflns_limit_h_max 12
_diffrn_reflns_limit_h_min -12
_diffrn_reflns_limit_k_max 9
_diffrn_reflns_limit_k_min -10
_diffrn_reflns_limit_l_max 13
_diffrn_reflns_limit_l_min -14
_diffrn_reflns_number 6385
_diffrn_reflns_theta_full 27.5
_diffrn_reflns_theta_max 27.47
_diffrn_reflns_theta_min 2.42
_exptl_absorpt_coefficient_mu 0.293
_exptl_absorpt_correction_T_max 0.9465
_exptl_absorpt_correction_T_min 0.8975
_exptl_absorpt_correction_type multi-scan
_exptl_absorpt_process_details 'SCALEPACK (Otwinowski & Minor, 1997)'
_exptl_crystal_colour_primary colourless
_exptl_crystal_density_diffrn 1.388
_exptl_crystal_description needle
_exptl_crystal_F_000 380
_exptl_crystal_size_max 0.50
_exptl_crystal_size_mid 0.23
_exptl_crystal_size_min 0.19
_refine_diff_density_max 0.23
_refine_diff_density_min -0.52
_refine_ls_abs_structure_details 'Flack H. D. (1983), Acta Cryst. A39, 876-881'
_refine_ls_abs_structure_Flack 0.10(8)
_refine_ls_extinction_method none
_refine_ls_goodness_of_fit_ref 1.054
_refine_ls_hydrogen_treatment constr
_refine_ls_matrix_type full
_refine_ls_number_parameters 210
_refine_ls_number_reflns 3467
_refine_ls_number_restraints 1
_refine_ls_R_factor_all 0.047
_refine_ls_R_factor_gt 0.039
_refine_ls_shift/su_max 0.001
_refine_ls_structure_factor_coef Fsqd
_refine_ls_weighting_details '1/[\s^2^(Fo^2^)+(0.0511P)^2^+0.1082P] where P=(Fo^2^+2Fc^2^)/3  '
_refine_ls_weighting_scheme calc
_refine_ls_wR_factor_gt 0.091
_refine_ls_wR_factor_ref 0.096
_reflns_Friedel_coverage 0.8007
_reflns_number_gt 3041
_reflns_number_total 3467
_reflns_threshold_expression >2.0\s(I)
_cod_data_source_file ja072890psi20070425_120547.cif
_cod_data_source_block CAGEDP
_cod_original_formula_sum 'C16 H23 O5 P1 S1'
_cod_database_code 4109896

loop_
_symmetry_equiv_pos_as_xyz
'x, y, z'
'-x, y+1/2, -z'

loop_
_atom_site_label
_atom_site_fract_x
_atom_site_fract_y
_atom_site_fract_z
_atom_site_U_iso_or_equiv
_atom_site_adp_type
_atom_site_occupancy
_atom_site_symmetry_multiplicity
_atom_site_calc_flag
_atom_site_refinement_flags
S(2) -0.32738(6) 0.93288(7) -0.34571(6) 0.02318(15) Uani 1 1 d .
P(1) 0.00725(6) 0.65770(8) -0.24829(6) 0.02342(16) Uani 1 1 d .
O(4) 0.02381(17) 0.6279(2) -0.38719(17) 0.0254(4) Uani 1 1 d .
O(11) 0.05374(19) 0.8373(2) -0.22382(17) 0.0274(4) Uani 1 1 d .
O(12) 0.0902(2) 0.5484(3) -0.14593(19) 0.0337(5) Uani 1 1 d .
O(21) -0.4355(2) 1.0011(2) -0.45675(19) 0.0327(5) Uani 1 1 d .
O(22) -0.2073(2) 1.0296(2) -0.2775(2) 0.0313(4) Uani 1 1 d .
C(1) -0.1815(2) 0.6464(3) -0.2801(2) 0.0208(5) Uani 1 1 d .
C(2) -0.2688(3) 0.7502(3) -0.3988(2) 0.0203(5) Uani 1 1 d .
C(3) -0.1909(3) 0.7823(3) -0.4989(2) 0.0229(5) Uani 1 1 d .
C(4) -0.1019(2) 0.6354(3) -0.5051(2) 0.0240(5) Uani 1 1 d .
C(5) -0.1819(3) 0.4771(3) -0.5260(3) 0.0277(6) Uani 1 1 d .
C(6) -0.1723(3) 0.3841(3) -0.4016(3) 0.0300(6) Uani 1 1 d .
C(7) -0.2284(3) 0.4700(3) -0.3026(3) 0.0250(6) Uani 1 1 d .
C(12) 0.0871(3) 0.9081(4) -0.0937(3) 0.0356(7) Uani 1 1 d .
C(13) 0.1429(5) 1.0701(4) -0.1018(4) 0.0566(10) Uani 1 1 d .
C(21) -0.4081(3) 0.8696(3) -0.2310(2) 0.0224(5) Uani 1 1 d .
C(22) -0.3514(3) 0.9172(3) -0.1020(2) 0.0266(6) Uani 1 1 d .
C(23) -0.4168(3) 0.8685(4) -0.0130(3) 0.0349(7) Uani 1 1 d .
C(24) -0.5353(3) 0.7739(4) -0.0521(3) 0.0379(7) Uani 1 1 d .
C(25) -0.5912(3) 0.7259(3) -0.1822(3) 0.0348(7) Uani 1 1 d .
C(26) -0.5276(3) 0.7722(3) -0.2727(3) 0.0268(6) Uani 1 1 d .
C(31) -0.2911(3) 0.8213(4) -0.6367(3) 0.0333(6) Uani 1 1 d .
H(1) -0.2013 0.6843 -0.2020 0.025 Uiso 1 1 calc R
H(2) -0.3540 0.6893 -0.4450 0.024 Uiso 1 1 calc R
H(3) -0.1269 0.8727 -0.4677 0.028 Uiso 1 1 calc R
H(4) -0.0682 0.6503 -0.5800 0.029 Uiso 1 1 calc R
H(22) -0.2709 0.9808 -0.0752 0.032 Uiso 1 1 calc R
H(23) -0.3800 0.9002 0.0741 0.042 Uiso 1 1 calc R
H(24) -0.5782 0.7419 0.0084 0.046 Uiso 1 1 calc R
H(25) -0.6717 0.6623 -0.2085 0.042 Uiso 1 1 calc R
H(26) -0.5638 0.7391 -0.3594 0.032 Uiso 1 1 calc R
H(5A) -0.2809 0.4980 -0.5731 0.033 Uiso 1 1 calc R
H(5B) -0.1461 0.4101 -0.5814 0.033 Uiso 1 1 calc R
H(6A) -0.0740 0.3565 -0.3578 0.036 Uiso 1 1 calc R
H(6B) -0.2243 0.2854 -0.4270 0.036 Uiso 1 1 calc R
H(7A) -0.1954 0.4141 -0.2196 0.030 Uiso 1 1 calc R
H(7B) -0.3309 0.4654 -0.3338 0.030 Uiso 1 1 calc R
H(12A) 0.1573 0.8445 -0.0296 0.043 Uiso 1 1 calc R
H(12B) 0.0028 0.9140 -0.0680 0.043 Uiso 1 1 calc R
H(13A) 0.2256 1.0625 -0.1283 0.085 Uiso 1 1 calc R
H(13B) 0.1673 1.1205 -0.0176 0.085 Uiso 1 1 calc R
H(13C) 0.0720 1.1319 -0.1648 0.085 Uiso 1 1 calc R
H(31A) -0.2371 0.8371 -0.6946 0.050 Uiso 1 1 calc R
H(31B) -0.3429 0.9165 -0.6335 0.050 Uiso 1 1 calc R
H(31C) -0.3560 0.7347 -0.6680 0.050 Uiso 1 1 calc R

loop_
_atom_site_aniso_label
_atom_site_aniso_U_11
_atom_site_aniso_U_22
_atom_site_aniso_U_33
_atom_site_aniso_U_12
_atom_site_aniso_U_13
_atom_site_aniso_U_23
S(2) 0.0241(3) 0.0182(3) 0.0258(3) 0.0021(2) 0.0063(2) 0.0032(3)
P(1) 0.0191(3) 0.0281(3) 0.0208(3) 0.0022(3) 0.0035(2) 0.0034(3)
O(4) 0.0204(8) 0.0315(11) 0.0239(9) -0.0001(7) 0.0067(7) -0.0006(8)
O(11) 0.0261(9) 0.0338(11) 0.0195(9) -0.0058(8) 0.0034(7) -0.0018(8)
O(12) 0.0265(10) 0.0400(12) 0.0285(10) 0.0072(8) 0.0003(8) 0.0109(9)
O(21) 0.0345(11) 0.0305(10) 0.0291(10) 0.0144(8) 0.0047(8) 0.0105(9)
O(22) 0.0303(10) 0.0206(10) 0.0416(12) -0.0070(7) 0.0098(9) -0.0041(8)
C(1) 0.0205(11) 0.0211(12) 0.0194(11) 0.0026(10) 0.0047(9) 0.0038(10)
C(2) 0.0214(12) 0.0185(12) 0.0193(12) -0.0006(9) 0.0043(10) 0.0010(10)
C(3) 0.0258(13) 0.0217(14) 0.0201(12) -0.0017(10) 0.0060(10) 0.0014(10)
C(4) 0.0222(12) 0.0276(14) 0.0212(12) 0.0009(11) 0.0056(10) 0.0016(11)
C(5) 0.0293(14) 0.0236(14) 0.0298(13) -0.0011(10) 0.0091(11) -0.0053(11)
C(6) 0.0354(15) 0.0200(13) 0.0352(15) 0.0000(10) 0.0123(12) 0.0013(11)
C(7) 0.0251(13) 0.0226(14) 0.0268(13) -0.0002(10) 0.0076(11) 0.0052(10)
C(12) 0.0350(15) 0.050(2) 0.0195(13) -0.0082(13) 0.0055(11) -0.0090(13)
C(13) 0.077(3) 0.053(2) 0.0418(19) -0.0286(19) 0.0224(19) -0.0229(17)
C(21) 0.0205(12) 0.0186(12) 0.0253(13) 0.0036(9) 0.0037(10) 0.0015(10)
C(22) 0.0283(13) 0.0229(14) 0.0253(13) 0.0033(10) 0.0042(10) 0.0006(12)
C(23) 0.0496(18) 0.0282(15) 0.0285(15) 0.0080(13) 0.0149(13) -0.0003(12)
C(24) 0.0492(18) 0.0308(16) 0.0440(17) 0.0066(13) 0.0293(15) 0.0092(14)
C(25) 0.0301(15) 0.0272(16) 0.0505(18) 0.0009(11) 0.0176(14) 0.0024(13)
C(26) 0.0211(12) 0.0247(14) 0.0315(13) 0.0010(10) 0.0043(11) -0.0026(11)
C(31) 0.0398(16) 0.0349(15) 0.0225(13) 0.0057(12) 0.0066(12) 0.0068(12)

loop_
_atom_type_symbol
_atom_type_radius_bond
S 1.02
P 1.06
O 0.73
C 0.77
H 0.32

loop_
_geom_angle_atom_site_label_1
_geom_angle_atom_site_label_2
_geom_angle_atom_site_label_3
_geom_angle
O22 S2 O21 118.35(12)
O22 S2 C21 107.88(12)
O21 S2 C21 108.17(12)
O22 S2 C2 109.91(12)
O21 S2 C2 107.86(12)
C21 S2 C2 103.70(11)
O12 P1 O11 114.16(11)
O12 P1 O4 114.02(11)
O11 P1 O4 101.20(10)
O12 P1 C1 114.17(11)
O11 P1 C1 108.35(11)
O4 P1 C1 103.67(10)
C4 O4 P1 119.36(14)
C12 O11 P1 120.88(18)
C7 C1 C2 110.24(19)
C7 C1 P1 108.89(17)
C2 C1 P1 113.38(16)
C7 C1 H1 108.10
C2 C1 H1 108.10
P1 C1 H1 108.10
C3 C2 C1 113.40(19)
C3 C2 S2 111.31(17)
C1 C2 S2 111.56(16)
C3 C2 H2 106.70
C1 C2 H2 106.70
S2 C2 H2 106.70
C31 C3 C4 109.5(2)
C31 C3 C2 113.3(2)
C4 C3 C2 108.7(2)
C31 C3 H3 108.40
C4 C3 H3 108.40
C2 C3 H3 108.40
O4 C4 C5 110.4(2)
O4 C4 C3 109.9(2)
C5 C4 C3 115.0(2)
O4 C4 H4 107.00
C5 C4 H4 107.00
C3 C4 H4 107.00
C6 C5 C4 115.7(2)
C6 C5 H5A 108.40
C4 C5 H5A 108.40
C6 C5 H5B 108.40
C4 C5 H5B 108.40
H5A C5 H5B 107.40
C5 C6 C7 115.9(2)
C5 C6 H6A 108.30
C7 C6 H6A 108.30
C5 C6 H6B 108.30
C7 C6 H6B 108.30
H6A C6 H6B 107.40
C6 C7 C1 113.4(2)
C6 C7 H7A 108.90
C1 C7 H7A 108.90
C6 C7 H7B 108.90
C1 C7 H7B 108.90
H7A C7 H7B 107.70
O11 C12 C13 106.8(2)
O11 C12 H12A 110.40
C13 C12 H12A 110.40
O11 C12 H12B 110.40
C13 C12 H12B 110.40
H12A C12 H12B 108.60
C12 C13 H13A 109.50
C12 C13 H13B 109.50
H13A C13 H13B 109.50
C12 C13 H13C 109.50
H13A C13 H13C 109.50
H13B C13 H13C 109.50
C22 C21 C26 121.5(3)
C22 C21 S2 119.2(2)
C26 C21 S2 119.3(2)
C21 C22 C23 118.8(3)
C21 C22 H22 120.60
C23 C22 H22 120.60
C24 C23 C22 120.8(3)
C24 C23 H23 119.60
C22 C23 H23 119.60
C23 C24 C25 120.0(3)
C23 C24 H24 120.00
C25 C24 H24 120.00
C26 C25 C24 120.4(3)
C26 C25 H25 119.80
C24 C25 H25 119.80
C25 C26 C21 118.6(3)
C25 C26 H26 120.70
C21 C26 H26 120.70
C3 C31 H31A 109.50
C3 C31 H31B 109.50
H31A C31 H31B 109.50
C3 C31 H31C 109.50
H31A C31 H31C 109.50
H31B C31 H31C 109.50

loop_
_geom_bond_atom_site_label_1
_geom_bond_atom_site_label_2
_geom_bond_distance
S2 O22 1.4384(19)
S2 O21 1.4461(18)
S2 C21 1.766(3)
S2 C2 1.802(3)
P1 O12 1.4686(19)
P1 O11 1.576(2)
P1 O4 1.5815(19)
P1 C1 1.808(2)
O4 C4 1.471(3)
O11 C12 1.461(3)
C1 C7 1.550(4)
C1 C2 1.561(3)
C1 H1 0.9800
C2 C3 1.547(3)
C2 H2 0.9800
C3 C31 1.534(3)
C3 C4 1.535(4)
C3 H3 0.9800
C4 C5 1.531(4)
C4 H4 0.9800
C5 C6 1.529(4)
C5 H5A 0.9700
C5 H5B 0.9700
C6 C7 1.539(4)
C6 H6A 0.9700
C6 H6B 0.9700
C7 H7A 0.9700
C7 H7B 0.9700
C12 C13 1.484(5)
C12 H12A 0.9700
C12 H12B 0.9700
C13 H13A 0.9600
C13 H13B 0.9600
C13 H13C 0.9600
C21 C22 1.382(3)
C21 C26 1.396(4)
C22 C23 1.388(4)
C22 H22 0.9300
C23 C24 1.375(4)
C23 H23 0.9300
C24 C25 1.393(4)
C24 H24 0.9300
C25 C26 1.382(4)
C25 H25 0.9300
C26 H26 0.9300
C31 H31A 0.9600
C31 H31B 0.9600
C31 H31C 0.9600

loop_
_geom_torsion_atom_site_label_1
_geom_torsion_atom_site_label_2
_geom_torsion_atom_site_label_3
_geom_torsion_atom_site_label_4
_geom_torsion
O12 P1 O4 C4 138.14(18)
O11 P1 O4 C4 -98.83(19)
C1 P1 O4 C4 13.4(2)
O12 P1 O11 C12 -42.7(2)
O4 P1 O11 C12 -165.58(19)
C1 P1 O11 C12 85.8(2)
O12 P1 C1 C7 -50.9(2)
O11 P1 C1 C7 -179.29(16)
O4 P1 C1 C7 73.77(18)
O12 P1 C1 C2 -173.97(17)
O11 P1 C1 C2 57.60(19)
O4 P1 C1 C2 -49.34(19)
C7 C1 C2 C3 -97.7(2)
P1 C1 C2 C3 24.7(3)
C7 C1 C2 S2 135.70(18)
P1 C1 C2 S2 -101.94(17)
O22 S2 C2 C3 -63.5(2)
O21 S2 C2 C3 66.79(19)
C21 S2 C2 C3 -178.65(16)
O22 S2 C2 C1 64.23(19)
O21 S2 C2 C1 -165.44(16)
C21 S2 C2 C1 -50.88(18)
C1 C2 C3 C31 156.4(2)
S2 C2 C3 C31 -76.8(2)
C1 C2 C3 C4 34.4(3)
S2 C2 C3 C4 161.12(16)
P1 O4 C4 C5 -82.7(2)
P1 O4 C4 C3 45.3(3)
C31 C3 C4 O4 161.2(2)
C2 C3 C4 O4 -74.4(2)
C31 C3 C4 C5 -73.4(3)
C2 C3 C4 C5 50.9(3)
O4 C4 C5 C6 30.8(3)
C3 C4 C5 C6 -94.3(3)
C4 C5 C6 C7 59.7(3)
C5 C6 C7 C1 -43.8(3)
C2 C1 C7 C6 75.7(2)
P1 C1 C7 C6 -49.3(2)
P1 O11 C12 C13 173.3(2)
O22 S2 C21 C22 0.3(2)
O21 S2 C21 C22 -128.8(2)
C2 S2 C21 C22 116.8(2)
O22 S2 C21 C26 -179.5(2)
O21 S2 C21 C26 51.3(2)
C2 S2 C21 C26 -63.0(2)
C26 C21 C22 C23 -1.0(4)
S2 C21 C22 C23 179.2(2)
C21 C22 C23 C24 0.4(4)
C22 C23 C24 C25 0.0(5)
C23 C24 C25 C26 0.3(4)
C24 C25 C26 C21 -1.0(4)
C22 C21 C26 C25 1.3(4)
S2 C21 C26 C25 -178.9(2)
